data_8102840
loop_
_publ_author_name
'Guang Fan'
'Zu-Pei Yang'
'Yin-Li Zhang'
'Yong Liu'

_publ_section_title
;
 Crystal structure of
 tetra(5-methyl-2-pyrazinecarboxylato)-(4,4'-bipyridine)dizinc(II)
 dihydrate, Zn2(C6H5N2O2)4(C10H8N2) &#x00B7; 2H2O
;
_journal_issue 4
_journal_name_full 'Zeitschrift f\"ur Kristallographie - New Crystal Structures'
_journal_page_first 681
_journal_volume 225
_journal_year 2010
_chemical_formula_sum 'C17 H16 N5 O5 Zn'
_chemical_formula_weight 435.72
_chemical_name_systematic
; 
tetra(5-methyl-2-pyrazinecarboxylato)(4,4'-bipyridine)
di(zinc)(II) dihydrate, 
Zn~2~(C~6~H~5~N~2~O~2~)~4~(C~10~H~8~N~2~) . 2H~2~O
;
_space_group_IT_number 15
_symmetry_space_group_name_Hall '-C 2yc'
_symmetry_space_group_name_H-M 'C 1 2/c 1'
_atom_sites_solution_hydrogens geom
_atom_sites_solution_primary direct
_atom_sites_solution_secondary difmap
_audit_creation_method SHELXL-97
_cell_angle_alpha 90.00
_cell_angle_beta 126.840(5)
_cell_angle_gamma 90.00
_cell_formula_units_Z 8
_cell_length_a 23.870(11)
_cell_length_b 9.887(4)
_cell_length_c 18.929(9)
_cell_measurement_reflns_used 197
_cell_measurement_temperature 298(2)
_cell_measurement_theta_max 19.8
_cell_measurement_theta_min 2.5
_cell_volume 3575(3)
_computing_cell_refinement 'Bruker SMART'
_computing_data_collection 'Bruker SMART'
_computing_data_reduction 'Bruker SAINT'
_computing_molecular_graphics 'Bruker SHELXTL'
_computing_publication_material 'Bruker SHELXTL'
_computing_structure_refinement 'SHELXL-97 (Sheldrick, 1997)'
_computing_structure_solution 'SHELXS-97 (Sheldrick, 1997)'
_diffrn_ambient_temperature 298(2)
_diffrn_measured_fraction_theta_full 0.995
_diffrn_measured_fraction_theta_max 0.995
_diffrn_radiation_monochromator graphite
_diffrn_radiation_source 'fine-focus sealed tube'
_diffrn_radiation_type MoK\a
_diffrn_radiation_wavelength 0.71073
_diffrn_reflns_av_R_equivalents 0.0315
_diffrn_reflns_av_sigmaI/netI 0.0396
_diffrn_reflns_limit_h_max 28
_diffrn_reflns_limit_h_min -27
_diffrn_reflns_limit_k_max 11
_diffrn_reflns_limit_k_min -8
_diffrn_reflns_limit_l_max 22
_diffrn_reflns_limit_l_min -21
_diffrn_reflns_number 8643
_diffrn_reflns_theta_full 25.00
_diffrn_reflns_theta_max 25.00
_diffrn_reflns_theta_min 2.13
_exptl_absorpt_coefficient_mu 1.415
_exptl_absorpt_correction_T_max 0.8157
_exptl_absorpt_correction_T_min 0.7748
_exptl_crystal_colour colorless
_exptl_crystal_density_diffrn 1.619
_exptl_crystal_density_method 'not measured'
_exptl_crystal_description block
_exptl_crystal_F_000 1784
_exptl_crystal_size_max 0.19
_exptl_crystal_size_mid 0.17
_exptl_crystal_size_min 0.15
_refine_diff_density_max 1.035
_refine_diff_density_min -0.719
_refine_diff_density_rms 0.112
_refine_ls_extinction_method none
_refine_ls_goodness_of_fit_ref 1.049
_refine_ls_hydrogen_treatment mixed
_refine_ls_matrix_type full
_refine_ls_number_parameters 253
_refine_ls_number_reflns 3143
_refine_ls_number_restraints 0
_refine_ls_restrained_S_all 1.049
_refine_ls_R_factor_all 0.0679
_refine_ls_R_factor_gt 0.0457
_refine_ls_shift/su_max 0.001
_refine_ls_shift/su_mean 0.000
_refine_ls_structure_factor_coef Fsqd
_refine_ls_weighting_details 'calc w=1/[\s^2^(Fo^2^)+(0.0737P)^2^+23.3193P] where P=(Fo^2^+2Fc^2^)/3'
_refine_ls_weighting_scheme calc
_refine_ls_wR_factor_gt 0.1236
_refine_ls_wR_factor_ref 0.1518
_reflns_number_gt 2372
_reflns_number_total 3143
_reflns_threshold_expression >2sigma(I)
_cod_data_source_file 1267-3171.cff
_cod_data_source_block zn
_cod_database_code 8102840

loop_
_symmetry_equiv_pos_as_xyz
'x, y, z'
'-x, y, -z+1/2'
'x+1/2, y+1/2, z'
'-x+1/2, y+1/2, -z+1/2'
'-x, -y, -z'
'x, -y, z-1/2'
'-x+1/2, -y+1/2, -z'
'x+1/2, -y+1/2, z-1/2'

loop_
_atom_site_label
_atom_site_type_symbol
_atom_site_fract_x
_atom_site_fract_y
_atom_site_fract_z
_atom_site_U_iso_or_equiv
_atom_site_adp_type
_atom_site_occupancy
_atom_site_symmetry_multiplicity
_atom_site_calc_flag
_atom_site_refinement_flags
_atom_site_disorder_assembly
_atom_site_disorder_group
Zn1 Zn 0.76621(3) 0.47207(6) 0.32832(4) 0.0260(2) Uani 1 1 d . . .
N1 N 0.86751(19) 0.4630(4) 0.3640(2) 0.0204(8) Uani 1 1 d . . .
N2 N 1.0011(2) 0.4077(5) 0.4152(3) 0.0384(11) Uani 1 1 d . . .
N3 N 0.80066(18) 0.6099(4) 0.4324(2) 0.0191(8) Uani 1 1 d . . .
N4 N 0.8656(3) 0.8153(4) 0.5561(3) 0.0417(12) Uani 1 1 d . . .
N5 N 0.66801(19) 0.4542(4) 0.2972(3) 0.0223(8) Uani 1 1 d . . .
O1 O 0.80489(17) 0.3065(3) 0.4107(2) 0.0252(7) Uani 1 1 d . . .
O2 O 0.88991(19) 0.1511(4) 0.4686(3) 0.0391(9) Uani 1 1 d . . .
O3 O 0.74439(17) 0.6562(3) 0.2632(2) 0.0239(7) Uani 1 1 d . . .
O4 O 0.76755(17) 0.8782(3) 0.2888(2) 0.0267(7) Uani 1 1 d . . .
O5 O 0.7150(2) 0.0855(5) 0.3686(3) 0.0569(12) Uani 1 1 d . . .
H1 H 0.7397 0.1563 0.3819 0.085 Uiso 1 1 d R . .
H2 H 0.7237 0.0364 0.3394 0.085 Uiso 1 1 d R . .
C1 C 0.8621(3) 0.2587(5) 0.4306(3) 0.0255(10) Uani 1 1 d . . .
C2 C 0.9007(2) 0.3499(5) 0.4079(3) 0.0246(10) Uani 1 1 d . . .
C3 C 0.9664(3) 0.3229(5) 0.4317(4) 0.0352(12) Uani 1 1 d . . .
H3 H 0.9878 0.2420 0.4607 0.042 Uiso 1 1 calc R . .
C4 C 0.9682(3) 0.5205(5) 0.3727(3) 0.0312(12) Uani 1 1 d . . .
C5 C 0.9012(2) 0.5470(5) 0.3462(3) 0.0262(11) Uani 1 1 d . . .
H5 H 0.8790 0.6260 0.3150 0.031 Uiso 1 1 calc R . .
C6 C 1.0041(3) 0.6197(6) 0.3517(4) 0.0461(15) Uani 1 1 d . . .
H6A H 1.0151 0.7005 0.3858 0.069 Uiso 1 1 calc R . .
H6B H 0.9737 0.6417 0.2899 0.069 Uiso 1 1 calc R . .
H6C H 1.0465 0.5803 0.3658 0.069 Uiso 1 1 calc R . .
C7 C 0.7691(2) 0.7589(5) 0.3116(3) 0.0219(10) Uani 1 1 d . . .
C8 C 0.8043(2) 0.7363(5) 0.4097(3) 0.0219(10) Uani 1 1 d . . .
C9 C 0.8375(3) 0.8371(5) 0.4712(3) 0.0364(13) Uani 1 1 d . . .
H9 H 0.8405 0.9229 0.4536 0.044 Uiso 1 1 calc R . .
C10 C 0.8586(3) 0.6910(5) 0.5784(3) 0.0312(12) Uani 1 1 d . . .
C11 C 0.8268(3) 0.5880(5) 0.5161(3) 0.0262(10) Uani 1 1 d . . .
H11 H 0.8238 0.5019 0.5335 0.031 Uiso 1 1 calc R . .
C12 C 0.8880(3) 0.6676(6) 0.6728(3) 0.0446(15) Uani 1 1 d . . .
H12A H 0.9366 0.6924 0.7101 0.067 Uiso 1 1 calc R . .
H12B H 0.8834 0.5737 0.6814 0.067 Uiso 1 1 calc R . .
H12C H 0.8629 0.7215 0.6875 0.067 Uiso 1 1 calc R . .
C13 C 0.6588(2) 0.4143(5) 0.3566(3) 0.0262(10) Uani 1 1 d . . .
H13 H 0.6981 0.3874 0.4117 0.031 Uiso 1 1 calc R . .
C14 C 0.5950(2) 0.4101(5) 0.3422(3) 0.0245(10) Uani 1 1 d . . .
H14 H 0.5920 0.3829 0.3868 0.029 Uiso 1 1 calc R . .
C15 C 0.5352(2) 0.4472(5) 0.2598(3) 0.0269(11) Uani 1 1 d . . .
C16 C 0.5437(3) 0.4867(5) 0.1958(3) 0.0320(12) Uani 1 1 d . . .
H16 H 0.5051 0.5109 0.1395 0.038 Uiso 1 1 calc R . .
C17 C 0.6104(3) 0.4895(5) 0.2172(3) 0.0319(12) Uani 1 1 d . . .
H17 H 0.6155 0.5169 0.1744 0.038 Uiso 1 1 calc R . .

loop_
_atom_site_aniso_label
_atom_site_aniso_U_11
_atom_site_aniso_U_22
_atom_site_aniso_U_33
_atom_site_aniso_U_23
_atom_site_aniso_U_13
_atom_site_aniso_U_12
Zn1 0.0287(3) 0.0209(3) 0.0316(4) -0.0008(2) 0.0197(3) -0.0014(2)
N1 0.0192(19) 0.022(2) 0.0194(19) -0.0018(16) 0.0111(17) -0.0019(16)
N2 0.035(3) 0.040(3) 0.050(3) 0.000(2) 0.031(2) 0.001(2)
N3 0.0194(19) 0.0173(19) 0.0176(19) -0.0001(15) 0.0095(16) 0.0003(15)
N4 0.060(3) 0.025(2) 0.029(3) -0.0051(19) 0.021(2) -0.003(2)
N5 0.0177(19) 0.024(2) 0.025(2) -0.0014(16) 0.0124(18) -0.0023(16)
O1 0.0300(18) 0.0192(16) 0.0317(19) 0.0025(14) 0.0214(16) -0.0016(14)
O2 0.040(2) 0.0262(19) 0.051(2) 0.0137(18) 0.027(2) 0.0063(17)
O3 0.0318(18) 0.0171(16) 0.0254(18) -0.0001(14) 0.0184(16) 0.0000(14)
O4 0.0376(19) 0.0161(17) 0.0260(18) 0.0041(14) 0.0188(16) -0.0002(14)
O5 0.064(3) 0.046(3) 0.077(3) -0.007(2) 0.051(3) -0.017(2)
C1 0.031(3) 0.020(2) 0.025(2) -0.003(2) 0.016(2) -0.004(2)
C2 0.025(2) 0.022(2) 0.028(3) -0.002(2) 0.017(2) -0.001(2)
C3 0.031(3) 0.031(3) 0.043(3) 0.004(2) 0.022(3) 0.005(2)
C4 0.036(3) 0.035(3) 0.033(3) -0.008(2) 0.026(3) -0.009(2)
C5 0.027(3) 0.029(3) 0.021(2) -0.001(2) 0.013(2) -0.003(2)
C6 0.040(3) 0.055(4) 0.055(4) 0.001(3) 0.036(3) -0.011(3)
C7 0.025(2) 0.019(2) 0.028(2) 0.004(2) 0.019(2) 0.0031(19)
C8 0.025(2) 0.018(2) 0.023(2) -0.0002(19) 0.015(2) 0.0008(19)
C9 0.052(3) 0.019(3) 0.030(3) 0.000(2) 0.020(3) -0.004(2)
C10 0.039(3) 0.028(3) 0.030(3) -0.001(2) 0.023(3) 0.001(2)
C11 0.032(3) 0.022(2) 0.032(3) 0.002(2) 0.023(2) -0.001(2)
C12 0.058(4) 0.045(4) 0.025(3) -0.001(3) 0.022(3) -0.005(3)
C13 0.026(2) 0.025(3) 0.028(3) -0.002(2) 0.017(2) -0.001(2)
C14 0.024(2) 0.027(3) 0.025(2) -0.001(2) 0.016(2) -0.002(2)
C15 0.029(3) 0.021(2) 0.042(3) -0.002(2) 0.027(2) -0.001(2)
C16 0.024(3) 0.037(3) 0.032(3) 0.008(2) 0.015(2) 0.004(2)
C17 0.033(3) 0.035(3) 0.037(3) 0.003(2) 0.025(3) -0.002(2)

loop_
_atom_type_symbol
_atom_type_description
_atom_type_scat_dispersion_real
_atom_type_scat_dispersion_imag
_atom_type_scat_source
C C 0.0033 0.0016 'International Tables Vol C Tables 4.2.6.8 and 6.1.1.4'
H H 0.0000 0.0000 'International Tables Vol C Tables 4.2.6.8 and 6.1.1.4'
N N 0.0061 0.0033 'International Tables Vol C Tables 4.2.6.8 and 6.1.1.4'
O O 0.0106 0.0060 'International Tables Vol C Tables 4.2.6.8 and 6.1.1.4'
Zn Zn 0.2839 1.4301 'International Tables Vol C Tables 4.2.6.8 and 6.1.1.4'

loop_
_geom_angle_atom_site_label_1
_geom_angle_atom_site_label_2
_geom_angle_atom_site_label_3
_geom_angle
_geom_angle_site_symmetry_1
_geom_angle_site_symmetry_3
_geom_angle_publ_flag
N5 Zn1 O1 93.73(14) . . ?
N5 Zn1 O4 90.56(14) . 4_645 ?
O1 Zn1 O4 99.46(13) . 4_645 ?
N5 Zn1 O3 93.91(14) . . ?
O1 Zn1 O3 169.48(13) . . ?
O4 Zn1 O3 87.68(13) 4_645 . ?
N5 Zn1 N1 172.40(15) . . ?
O1 Zn1 N1 79.29(13) . . ?
O4 Zn1 N1 87.64(14) 4_645 . ?
O3 Zn1 N1 93.40(14) . . ?
N5 Zn1 N3 93.55(15) . . ?
O1 Zn1 N3 93.42(14) . . ?
O4 Zn1 N3 166.20(13) 4_645 . ?
O3 Zn1 N3 78.90(13) . . ?
N1 Zn1 N3 89.91(14) . . ?
C5 N1 C2 117.1(4) . . ?
C5 N1 Zn1 130.5(3) . . ?
C2 N1 Zn1 112.2(3) . . ?
C4 N2 C3 116.5(4) . . ?
C11 N3 C8 117.4(4) . . ?
C11 N3 Zn1 130.5(3) . . ?
C8 N3 Zn1 111.4(3) . . ?
C9 N4 C10 117.3(4) . . ?
C13 N5 C17 117.0(4) . . ?
C13 N5 Zn1 121.5(3) . . ?
C17 N5 Zn1 121.4(3) . . ?
C1 O1 Zn1 115.8(3) . . ?
C7 O3 Zn1 115.8(3) . . ?
C7 O4 Zn1 134.9(3) . 4_655 ?
H1 O5 H2 105.5 . . ?
O2 C1 O1 127.0(4) . . ?
O2 C1 C2 118.0(4) . . ?
O1 C1 C2 114.9(4) . . ?
N1 C2 C3 120.2(4) . . ?
N1 C2 C1 115.9(4) . . ?
C3 C2 C1 123.8(4) . . ?
N2 C3 C2 123.0(5) . . ?
N2 C3 H3 118.5 . . ?
C2 C3 H3 118.5 . . ?
N2 C4 C5 121.0(5) . . ?
N2 C4 C6 119.1(5) . . ?
C5 C4 C6 119.9(5) . . ?
N1 C5 C4 122.2(5) . . ?
N1 C5 H5 118.9 . . ?
C4 C5 H5 118.9 . . ?
C4 C6 H6A 109.5 . . ?
C4 C6 H6B 109.5 . . ?
H6A C6 H6B 109.5 . . ?
C4 C6 H6C 109.5 . . ?
H6A C6 H6C 109.5 . . ?
H6B C6 H6C 109.5 . . ?
O4 C7 O3 127.6(4) . . ?
O4 C7 C8 116.0(4) . . ?
O3 C7 C8 116.4(4) . . ?
N3 C8 C9 121.4(4) . . ?
N3 C8 C7 115.6(4) . . ?
C9 C8 C7 123.0(4) . . ?
N4 C9 C8 121.5(5) . . ?
N4 C9 H9 119.2 . . ?
C8 C9 H9 119.2 . . ?
N4 C10 C11 120.8(5) . . ?
N4 C10 C12 117.4(5) . . ?
C11 C10 C12 121.7(5) . . ?
N3 C11 C10 121.3(4) . . ?
N3 C11 H11 119.3 . . ?
C10 C11 H11 119.3 . . ?
C10 C12 H12A 109.5 . . ?
C10 C12 H12B 109.5 . . ?
H12A C12 H12B 109.5 . . ?
C10 C12 H12C 109.5 . . ?
H12A C12 H12C 109.5 . . ?
H12B C12 H12C 109.5 . . ?
N5 C13 C14 124.4(5) . . ?
N5 C13 H13 117.8 . . ?
C14 C13 H13 117.8 . . ?
C13 C14 C15 119.0(4) . . ?
C13 C14 H14 120.5 . . ?
C15 C14 H14 120.5 . . ?
C14 C15 C16 117.3(4) . . ?
C14 C15 C15 121.8(5) . 2_655 ?
C16 C15 C15 120.9(6) . 2_655 ?
C17 C16 C15 119.3(5) . . ?
C17 C16 H16 120.3 . . ?
C15 C16 H16 120.3 . . ?
N5 C17 C16 122.9(5) . . ?
N5 C17 H17 118.6 . . ?
C16 C17 H17 118.6 . . ?

loop_
_geom_bond_atom_site_label_1
_geom_bond_atom_site_label_2
_geom_bond_distance
_geom_bond_site_symmetry_2
_geom_bond_publ_flag
Zn1 N5 2.054(4) . ?
Zn1 O1 2.058(3) . ?
Zn1 O4 2.069(3) 4_645 ?
Zn1 O3 2.082(3) . ?
Zn1 N1 2.086(4) . ?
Zn1 N3 2.115(4) . ?
N1 C5 1.333(6) . ?
N1 C2 1.334(6) . ?
N2 C4 1.323(7) . ?
N2 C3 1.341(7) . ?
N3 C11 1.327(6) . ?
N3 C8 1.342(6) . ?
N4 C9 1.336(7) . ?
N4 C10 1.341(7) . ?
N5 C13 1.328(6) . ?
N5 C17 1.345(6) . ?
O1 C1 1.270(6) . ?
O2 C1 1.232(6) . ?
O3 C7 1.253(6) . ?
O4 C7 1.249(6) . ?
O4 Zn1 2.069(3) 4_655 ?
O5 H1 0.8500 . ?
O5 H2 0.8499 . ?
C1 C2 1.524(6) . ?
C2 C3 1.372(7) . ?
C3 H3 0.9300 . ?
C4 C5 1.383(7) . ?
C4 C6 1.505(7) . ?
C5 H5 0.9300 . ?
C6 H6A 0.9600 . ?
C6 H6B 0.9600 . ?
C6 H6C 0.9600 . ?
C7 C8 1.527(6) . ?
C8 C9 1.368(7) . ?
C9 H9 0.9300 . ?
C10 C11 1.389(7) . ?
C10 C12 1.496(7) . ?
C11 H11 0.9300 . ?
C12 H12A 0.9600 . ?
C12 H12B 0.9600 . ?
C12 H12C 0.9600 . ?
C13 C14 1.377(6) . ?
C13 H13 0.9300 . ?
C14 C15 1.391(7) . ?
C14 H14 0.9300 . ?
C15 C16 1.399(7) . ?
C15 C15 1.486(9) 2_655 ?
C16 C17 1.388(7) . ?
C16 H16 0.9300 . ?
C17 H17 0.9300 . ?

loop_
_geom_hbond_atom_site_label_D
_geom_hbond_atom_site_label_H
_geom_hbond_atom_site_label_A
_geom_hbond_distance_DH
_geom_hbond_distance_HA
_geom_hbond_distance_DA
_geom_hbond_angle_DHA
_geom_hbond_site_symmetry_A
O5 H2 O4 0.85 2.38 3.214(6) 167.3 1_545
O5 H1 O1 0.85 1.98 2.821(5) 172.6 .
